data_7201462
loop_
_publ_author_name
'Lu, Kun'
'Liu, Yunqi'
'Di, Chong-an'
'Du, Chunyan'
'Ye, Shanghui'
'Wu, Ti'
'Liu, Hongtao'
'Xu, Xudong'
'Yu, Gui'

_publ_section_title
;
 Unusual tubular organization with crystal stacks from a new cyclic
 thiophene compound,
;
_journal_issue 11
_journal_name_full CrystEngComm
_journal_page_first 2288
_journal_paper_doi 10.1039/b913254f
_journal_volume 11
_journal_year 2009
_chemical_formula_sum 'C16 H8 S6'
_chemical_formula_weight 392.58
_chemical_name_systematic
;
?
;
_space_group_IT_number 14
_symmetry_cell_setting monoclinic
_symmetry_space_group_name_Hall '-P 2ybc'
_symmetry_space_group_name_H-M 'P 1 21/c 1'
_atom_sites_solution_hydrogens geom
_atom_sites_solution_primary direct
_atom_sites_solution_secondary difmap
_audit_creation_method SHELXL-97
_cell_angle_alpha 90.00
_cell_angle_beta 98.639(2)
_cell_angle_gamma 90.00
_cell_formula_units_Z 4
_cell_length_a 8.5563(11)
_cell_length_b 11.8407(15)
_cell_length_c 16.475(2)
_cell_measurement_reflns_used 4399
_cell_measurement_temperature 294(2)
_cell_measurement_theta_max 26.30
_cell_measurement_theta_min 2.50
_cell_volume 1650.2(4)
_computing_cell_refinement 'Bruker SMART'
_computing_data_collection 'Bruker SMART'
_computing_data_reduction 'Bruker SAINT'
_computing_molecular_graphics 'Bruker SHELXTL'
_computing_publication_material 'Bruker SHELXTL'
_computing_structure_refinement 'SHELXL-97 (Sheldrick, 1997)'
_computing_structure_solution 'SHELXS-97 (Sheldrick, 1990)'
_diffrn_ambient_temperature 294(2)
_diffrn_measured_fraction_theta_full 0.996
_diffrn_measured_fraction_theta_max 0.996
_diffrn_measurement_device_type 'CCD area detector'
_diffrn_measurement_method 'phi and omega scans'
_diffrn_radiation_monochromator graphite
_diffrn_radiation_source 'fine-focus sealed tube'
_diffrn_radiation_type MoK\a
_diffrn_radiation_wavelength 0.71073
_diffrn_reflns_av_R_equivalents 0.0280
_diffrn_reflns_av_sigmaI/netI 0.0321
_diffrn_reflns_limit_h_max 7
_diffrn_reflns_limit_h_min -10
_diffrn_reflns_limit_k_max 13
_diffrn_reflns_limit_k_min -14
_diffrn_reflns_limit_l_max 20
_diffrn_reflns_limit_l_min -17
_diffrn_reflns_number 9110
_diffrn_reflns_theta_full 26.38
_diffrn_reflns_theta_max 26.38
_diffrn_reflns_theta_min 2.13
_exptl_absorpt_coefficient_mu 0.820
_exptl_absorpt_correction_T_max 1.000000
_exptl_absorpt_correction_T_min 0.777604
_exptl_absorpt_correction_type multi-scan
_exptl_absorpt_process_details SADABS
_exptl_crystal_density_diffrn 1.580
_exptl_crystal_density_meas ?
_exptl_crystal_density_method 'not measured'
_exptl_crystal_F_000 800
_exptl_crystal_size_max 0.26
_exptl_crystal_size_mid 0.20
_exptl_crystal_size_min 0.18
_refine_diff_density_max 0.254
_refine_diff_density_min -0.272
_refine_diff_density_rms 0.054
_refine_ls_extinction_coef 0.0325(14)
_refine_ls_extinction_expression Fc^*^=kFc[1+0.001xFc^2^\l^3^/sin(2\q)]^-1/4^
_refine_ls_extinction_method SHELXL
_refine_ls_goodness_of_fit_ref 1.032
_refine_ls_hydrogen_treatment constr
_refine_ls_matrix_type full
_refine_ls_number_parameters 200
_refine_ls_number_reflns 3373
_refine_ls_number_restraints 0
_refine_ls_restrained_S_all 1.032
_refine_ls_R_factor_all 0.0427
_refine_ls_R_factor_gt 0.0294
_refine_ls_shift/su_max 0.001
_refine_ls_shift/su_mean 0.000
_refine_ls_structure_factor_coef Fsqd
_refine_ls_weighting_details 'calc w=1/[\s^2^(Fo^2^)+(0.0390P)^2^+0.3486P] where P=(Fo^2^+2Fc^2^)/3'
_refine_ls_weighting_scheme calc
_refine_ls_wR_factor_gt 0.0708
_refine_ls_wR_factor_ref 0.0783
_reflns_number_gt 2679
_reflns_number_total 3373
_reflns_threshold_expression >2sigma(I)
_cod_data_source_file b913254f.txt
_cod_data_source_block 60915b
_cod_depositor_comments
;
The following automatic conversions were performed:
'_symmetry_cell_setting' value 'Monoclinic' changed to 'monoclinic'
according to '/home/saulius/struct/CIF-dictionaries/cif_core.dic'
dictionary named 'cif_core.dic' version 2.4.1 from
2010-06-29.

'_exptl_absorpt_correction_type' value 'MULTI-SCAN' changed
to 'multi-scan' according to
'/home/saulius/struct/CIF-dictionaries/cif_core.dic' dictionary named
'cif_core.dic' version 2.4.1 from
2010-06-29.

'_refine_ls_hydrogen_treatment' value 'CONSTR' changed to
'constr' according to '/home/saulius/struct/CIF-dictionaries/cif_core.dic'
dictionary named 'cif_core.dic' version 2.4.1 from 2010-06-29.

Automatic conversion script
Id: cif_fix_enum 1527 2010-12-29 10:47:43Z saulius 

The following automatic conversions were performed:

'_exptl_crystal_density_meas' value 'NONE' was changed to '?' - the
value is perceived as not measured.

Automatic conversion script
Id: cif_fix_values 3008 2015-01-20 13:52:24Z robertas 
;
_cod_original_sg_symbol_H-M P2(1)/c
_cod_database_code 7201462

loop_
_symmetry_equiv_pos_as_xyz
'x, y, z'
'-x, y+1/2, -z+1/2'
'-x, -y, -z'
'x, -y-1/2, z-1/2'

loop_
_atom_site_label
_atom_site_type_symbol
_atom_site_fract_x
_atom_site_fract_y
_atom_site_fract_z
_atom_site_U_iso_or_equiv
_atom_site_adp_type
_atom_site_occupancy
_atom_site_symmetry_multiplicity
_atom_site_calc_flag
_atom_site_refinement_flags
_atom_site_disorder_assembly
_atom_site_disorder_group
S1 S 0.91057(7) 1.00831(5) 0.11454(4) 0.05245(18) Uani 1 1 d . . .
S2 S 0.67069(7) 1.01537(4) 0.26818(3) 0.04262(16) Uani 1 1 d . . .
S3 S 0.87278(6) 0.67513(5) 0.20792(3) 0.04222(15) Uani 1 1 d . . .
S4 S 0.48593(6) 0.73677(4) 0.11439(3) 0.03863(15) Uani 1 1 d . . .
S5 S 0.76216(7) 0.46567(5) -0.00597(4) 0.04905(17) Uani 1 1 d . . .
S6 S 0.75035(7) 0.73540(5) -0.08601(3) 0.04578(16) Uani 1 1 d . . .
C1 C 1.0631(3) 0.9242(3) 0.09367(14) 0.0600(7) Uani 1 1 d . . .
H1 H 1.1462 0.9499 0.0682 0.072 Uiso 1 1 calc R . .
C2 C 1.0490(2) 0.8171(2) 0.11819(13) 0.0497(6) Uani 1 1 d . . .
H2 H 1.1203 0.7601 0.1108 0.060 Uiso 1 1 calc R . .
C3 C 0.9117(2) 0.80034(17) 0.15701(11) 0.0351(4) Uani 1 1 d . . .
C4 C 0.8234(2) 0.89651(16) 0.15864(11) 0.0338(4) Uani 1 1 d . . .
C5 C 0.6780(2) 0.91225(15) 0.19392(11) 0.0325(4) Uani 1 1 d . . .
C6 C 0.5403(2) 0.85021(16) 0.18254(11) 0.0332(4) Uani 1 1 d . . .
C7 C 0.4341(2) 0.88397(18) 0.23669(13) 0.0420(5) Uani 1 1 d . . .
H7 H 0.3369 0.8495 0.2381 0.050 Uiso 1 1 calc R . .
C8 C 0.4890(3) 0.97131(19) 0.28587(13) 0.0474(5) Uani 1 1 d . . .
H8 H 0.4342 1.0035 0.3247 0.057 Uiso 1 1 calc R . .
C9 C 0.8518(3) 0.39311(19) 0.07816(14) 0.0513(6) Uani 1 1 d . . .
H9 H 0.8730 0.3161 0.0784 0.062 Uiso 1 1 calc R . .
C10 C 0.8880(2) 0.46080(17) 0.14396(14) 0.0428(5) Uani 1 1 d . . .
H10 H 0.9381 0.4355 0.1947 0.051 Uiso 1 1 calc R . .
C11 C 0.8415(2) 0.57515(16) 0.12783(11) 0.0333(4) Uani 1 1 d . . .
C12 C 0.7687(2) 0.59149(15) 0.04805(11) 0.0322(4) Uani 1 1 d . . .
C13 C 0.6973(2) 0.69250(15) 0.00689(11) 0.0309(4) Uani 1 1 d . . .
C14 C 0.5828(2) 0.76305(15) 0.02905(12) 0.0329(4) Uani 1 1 d . . .
C15 C 0.5389(3) 0.85018(16) -0.02953(14) 0.0449(5) Uani 1 1 d . . .
H15 H 0.4628 0.9046 -0.0239 0.054 Uiso 1 1 calc R . .
C16 C 0.6195(3) 0.84547(19) -0.09433(14) 0.0527(6) Uani 1 1 d . . .
H16 H 0.6053 0.8960 -0.1380 0.063 Uiso 1 1 calc R . .

loop_
_atom_site_aniso_label
_atom_site_aniso_U_11
_atom_site_aniso_U_22
_atom_site_aniso_U_33
_atom_site_aniso_U_23
_atom_site_aniso_U_13
_atom_site_aniso_U_12
S1 0.0589(4) 0.0521(4) 0.0464(3) 0.0026(3) 0.0081(3) -0.0205(3)
S2 0.0482(3) 0.0389(3) 0.0397(3) -0.0118(2) 0.0030(2) 0.0021(2)
S3 0.0493(3) 0.0452(3) 0.0300(3) 0.0000(2) -0.0010(2) 0.0083(2)
S4 0.0325(3) 0.0375(3) 0.0466(3) -0.0103(2) 0.0080(2) -0.0045(2)
S5 0.0650(4) 0.0332(3) 0.0466(3) -0.0080(2) 0.0005(3) 0.0062(2)
S6 0.0572(4) 0.0473(3) 0.0333(3) 0.0056(2) 0.0081(2) 0.0022(2)
C1 0.0408(13) 0.095(2) 0.0458(13) -0.0023(13) 0.0116(10) -0.0210(13)
C2 0.0288(11) 0.0787(17) 0.0414(12) -0.0134(11) 0.0046(9) -0.0035(11)
C3 0.0270(9) 0.0454(11) 0.0312(10) -0.0082(8) -0.0016(8) -0.0032(8)
C4 0.0344(10) 0.0383(10) 0.0274(10) -0.0055(8) 0.0003(8) -0.0089(8)
C5 0.0363(10) 0.0302(9) 0.0302(10) -0.0033(7) 0.0024(8) 0.0018(8)
C6 0.0312(10) 0.0351(10) 0.0326(10) -0.0040(8) 0.0027(8) 0.0041(8)
C7 0.0317(10) 0.0510(13) 0.0437(12) -0.0036(10) 0.0072(9) 0.0050(9)
C8 0.0454(12) 0.0554(14) 0.0424(12) -0.0111(10) 0.0097(10) 0.0110(10)
C9 0.0576(14) 0.0308(11) 0.0637(15) 0.0052(10) 0.0038(11) 0.0101(10)
C10 0.0404(12) 0.0402(11) 0.0470(12) 0.0108(10) 0.0041(9) 0.0098(9)
C11 0.0289(9) 0.0355(10) 0.0357(10) 0.0013(8) 0.0053(8) 0.0051(8)
C12 0.0332(9) 0.0293(9) 0.0344(10) -0.0014(8) 0.0055(8) 0.0024(8)
C13 0.0348(10) 0.0286(9) 0.0272(9) -0.0014(7) -0.0016(7) -0.0005(8)
C14 0.0319(10) 0.0304(10) 0.0339(10) -0.0050(8) -0.0030(8) -0.0016(8)
C15 0.0477(12) 0.0309(10) 0.0513(13) -0.0004(9) -0.0084(10) 0.0076(9)
C16 0.0657(15) 0.0430(13) 0.0445(13) 0.0134(10) -0.0079(11) 0.0023(11)

loop_
_atom_type_symbol
_atom_type_description
_atom_type_scat_dispersion_real
_atom_type_scat_dispersion_imag
_atom_type_scat_source
C C 0.0033 0.0016 'International Tables Vol C Tables 4.2.6.8 and 6.1.1.4'
H H 0.0000 0.0000 'International Tables Vol C Tables 4.2.6.8 and 6.1.1.4'
S S 0.1246 0.1234 'International Tables Vol C Tables 4.2.6.8 and 6.1.1.4'

loop_
_geom_angle_atom_site_label_1
_geom_angle_atom_site_label_2
_geom_angle_atom_site_label_3
_geom_angle
_geom_angle_site_symmetry_1
_geom_angle_site_symmetry_3
_geom_angle_publ_flag
C1 S1 C4 91.63(12) . . ?
C8 S2 C5 92.04(10) . . ?
C3 S3 C11 103.14(9) . . ?
C14 S4 C6 105.18(9) . . ?
C9 S5 C12 92.27(10) . . ?
C16 S6 C13 92.22(10) . . ?
C2 C1 S1 112.51(17) . . ?
C2 C1 H1 123.7 . . ?
S1 C1 H1 123.7 . . ?
C1 C2 C3 112.5(2) . . ?
C1 C2 H2 123.8 . . ?
C3 C2 H2 123.8 . . ?
C4 C3 C2 112.65(19) . . ?
C4 C3 S3 123.16(15) . . ?
C2 C3 S3 123.78(17) . . ?
C3 C4 C5 128.23(18) . . ?
C3 C4 S1 110.74(14) . . ?
C5 C4 S1 121.00(14) . . ?
C6 C5 C4 129.76(17) . . ?
C6 C5 S2 110.50(14) . . ?
C4 C5 S2 119.53(13) . . ?
C5 C6 C7 112.26(17) . . ?
C5 C6 S4 129.04(14) . . ?
C7 C6 S4 118.67(15) . . ?
C8 C7 C6 113.13(19) . . ?
C8 C7 H7 123.4 . . ?
C6 C7 H7 123.4 . . ?
C7 C8 S2 112.01(16) . . ?
C7 C8 H8 124.0 . . ?
S2 C8 H8 124.0 . . ?
C10 C9 S5 111.98(16) . . ?
C10 C9 H9 124.0 . . ?
S5 C9 H9 124.0 . . ?
C9 C10 C11 113.05(18) . . ?
C9 C10 H10 123.5 . . ?
C11 C10 H10 123.5 . . ?
C12 C11 C10 112.57(17) . . ?
C12 C11 S3 127.90(15) . . ?
C10 C11 S3 119.46(15) . . ?
C11 C12 C13 130.78(17) . . ?
C11 C12 S5 110.11(14) . . ?
C13 C12 S5 119.09(13) . . ?
C14 C13 C12 129.60(18) . . ?
C14 C13 S6 110.29(14) . . ?
C12 C13 S6 120.08(14) . . ?
C13 C14 C15 112.69(18) . . ?
C13 C14 S4 122.84(15) . . ?
C15 C14 S4 124.05(16) . . ?
C16 C15 C14 112.94(19) . . ?
C16 C15 H15 123.5 . . ?
C14 C15 H15 123.5 . . ?
C15 C16 S6 111.87(16) . . ?
C15 C16 H16 124.1 . . ?
S6 C16 H16 124.1 . . ?

loop_
_geom_bond_atom_site_label_1
_geom_bond_atom_site_label_2
_geom_bond_distance
_geom_bond_site_symmetry_2
_geom_bond_publ_flag
S1 C1 1.717(3) . ?
S1 C4 1.732(2) . ?
S2 C8 1.706(2) . ?
S2 C5 1.7362(19) . ?
S3 C3 1.760(2) . ?
S3 C11 1.763(2) . ?
S4 C14 1.764(2) . ?
S4 C6 1.7676(19) . ?
S5 C9 1.711(2) . ?
S5 C12 1.7320(19) . ?
S6 C16 1.710(2) . ?
S6 C13 1.7367(19) . ?
C1 C2 1.341(4) . ?
C1 H1 0.9300 . ?
C2 C3 1.433(3) . ?
C2 H2 0.9300 . ?
C3 C4 1.369(3) . ?
C4 C5 1.462(3) . ?
C5 C6 1.377(3) . ?
C6 C7 1.423(3) . ?
C7 C8 1.354(3) . ?
C7 H7 0.9300 . ?
C8 H8 0.9300 . ?
C9 C10 1.346(3) . ?
C9 H9 0.9300 . ?
C10 C11 1.425(3) . ?
C10 H10 0.9300 . ?
C11 C12 1.381(3) . ?
C12 C13 1.463(2) . ?
C13 C14 1.377(3) . ?
C14 C15 1.424(3) . ?
C15 C16 1.357(3) . ?
C15 H15 0.9300 . ?
C16 H16 0.9300 . ?

loop_
_geom_torsion_atom_site_label_1
_geom_torsion_atom_site_label_2
_geom_torsion_atom_site_label_3
_geom_torsion_atom_site_label_4
_geom_torsion
_geom_torsion_site_symmetry_1
_geom_torsion_site_symmetry_2
_geom_torsion_site_symmetry_3
_geom_torsion_site_symmetry_4
_geom_torsion_publ_flag
C4 S1 C1 C2 0.32(18) . . . . ?
S1 C1 C2 C3 -1.1(3) . . . . ?
C1 C2 C3 C4 1.5(3) . . . . ?
C1 C2 C3 S3 -171.33(16) . . . . ?
C11 S3 C3 C4 121.56(16) . . . . ?
C11 S3 C3 C2 -66.32(18) . . . . ?
C2 C3 C4 C5 -179.02(18) . . . . ?
S3 C3 C4 C5 -6.1(3) . . . . ?
C2 C3 C4 S1 -1.2(2) . . . . ?
S3 C3 C4 S1 171.66(10) . . . . ?
C1 S1 C4 C3 0.55(15) . . . . ?
C1 S1 C4 C5 178.51(16) . . . . ?
C3 C4 C5 C6 -51.2(3) . . . . ?
S1 C4 C5 C6 131.27(19) . . . . ?
C3 C4 C5 S2 122.99(18) . . . . ?
S1 C4 C5 S2 -54.6(2) . . . . ?
C8 S2 C5 C6 2.23(15) . . . . ?
C8 S2 C5 C4 -172.98(16) . . . . ?
C4 C5 C6 C7 171.97(19) . . . . ?
S2 C5 C6 C7 -2.6(2) . . . . ?
C4 C5 C6 S4 -5.9(3) . . . . ?
S2 C5 C6 S4 179.51(12) . . . . ?
C14 S4 C6 C5 -30.5(2) . . . . ?
C14 S4 C6 C7 151.68(16) . . . . ?
C5 C6 C7 C8 1.7(3) . . . . ?
S4 C6 C7 C8 179.84(15) . . . . ?
C6 C7 C8 S2 0.0(2) . . . . ?
C5 S2 C8 C7 -1.28(18) . . . . ?
C12 S5 C9 C10 -1.08(19) . . . . ?
S5 C9 C10 C11 0.7(2) . . . . ?
C9 C10 C11 C12 0.2(3) . . . . ?
C9 C10 C11 S3 177.66(16) . . . . ?
C3 S3 C11 C12 -36.1(2) . . . . ?
C3 S3 C11 C10 146.90(15) . . . . ?
C10 C11 C12 C13 176.89(19) . . . . ?
S3 C11 C12 C13 -0.3(3) . . . . ?
C10 C11 C12 S5 -1.0(2) . . . . ?
S3 C11 C12 S5 -178.18(12) . . . . ?
C9 S5 C12 C11 1.19(16) . . . . ?
C9 S5 C12 C13 -177.00(16) . . . . ?
C11 C12 C13 C14 -53.6(3) . . . . ?
S5 C12 C13 C14 124.21(19) . . . . ?
C11 C12 C13 S6 128.98(19) . . . . ?
S5 C12 C13 S6 -53.3(2) . . . . ?
C16 S6 C13 C14 -0.33(15) . . . . ?
C16 S6 C13 C12 177.59(16) . . . . ?
C12 C13 C14 C15 -177.24(18) . . . . ?
S6 C13 C14 C15 0.4(2) . . . . ?
C12 C13 C14 S4 -4.4(3) . . . . ?
S6 C13 C14 S4 173.24(10) . . . . ?
C6 S4 C14 C13 116.16(16) . . . . ?
C6 S4 C14 C15 -71.84(17) . . . . ?
C13 C14 C15 C16 -0.3(3) . . . . ?
S4 C14 C15 C16 -173.04(16) . . . . ?
C14 C15 C16 S6 0.1(2) . . . . ?
C13 S6 C16 C15 0.15(18) . . . . ?

loop_
_cod_related_entry_id
_cod_related_entry_database
_cod_related_entry_code
1 ChemSpider 30653623
